data_7104782
loop_
_publ_author_name
'Stabenow, Frank'
'Saak, Wolfang'
'Weidenbruch, Manfred'

_publ_section_title
;
 Tris(triphenylplumbyl)plumbate: an anion with three stretched
 lead--lead bonds
;
_journal_coden_ASTM CHCOFS
_journal_issue 18
_journal_name_full
;
 Chemical Communications (Cambridge, United Kingdom)
;
_journal_page_first 2342
_journal_page_last 2343
_journal_paper_doi 10.1039/b305217f
_journal_year 2003
_chemical_formula_sum 'C74 H85 Br Mg O5 Pb4'
_chemical_formula_weight 1987.40
_space_group_IT_number 14
_symmetry_cell_setting monoclinic
_symmetry_space_group_name_Hall '-P 2ybc'
_symmetry_space_group_name_H-M 'P 1 21/c 1'
_atom_sites_solution_hydrogens geom
_atom_sites_solution_primary direct
_atom_sites_solution_secondary difmap
_audit_creation_method SHELXL-97
_cell_angle_alpha 90.00
_cell_angle_beta 95.009(3)
_cell_angle_gamma 90.00
_cell_formula_units_Z 4
_cell_length_a 15.6990(4)
_cell_length_b 14.1672(5)
_cell_length_c 32.0448(7)
_cell_measurement_temperature 193(2)
_cell_volume 7099.9(3)
_computing_cell_refinement 'IPDS (Stoe, 1999)'
_computing_data_collection 'IPDS (Stoe, !999)'
_computing_data_reduction 'XRED (Stoe, 1997)'
_computing_molecular_graphics 'Ortep-3 for Windows (Farrugia, 1997)'
_computing_publication_material 'SHELX-97 (Sheldrick, 1997)'
_computing_structure_refinement 'SHELXL-97 (Sheldrick, 1997)'
_computing_structure_solution 'SHELXS-97 (Sheldrick, 1990)'
_diffrn_ambient_temperature 193(2)
_diffrn_measured_fraction_theta_full 0.948
_diffrn_measured_fraction_theta_max 0.948
_diffrn_measurement_device_type 'Stoe IPDS'
_diffrn_radiation_monochromator graphite
_diffrn_radiation_source 'fine-focus sealed tube'
_diffrn_radiation_type MoK\a
_diffrn_radiation_wavelength 0.71073
_diffrn_reflns_av_R_equivalents 0.1114
_diffrn_reflns_av_sigmaI/netI 0.1100
_diffrn_reflns_limit_h_max 19
_diffrn_reflns_limit_h_min -19
_diffrn_reflns_limit_k_max 17
_diffrn_reflns_limit_k_min -17
_diffrn_reflns_limit_l_max 39
_diffrn_reflns_limit_l_min -39
_diffrn_reflns_number 56231
_diffrn_reflns_theta_full 25.88
_diffrn_reflns_theta_max 25.88
_diffrn_reflns_theta_min 2.01
_exptl_absorpt_coefficient_mu 10.075
_exptl_absorpt_correction_T_max 0.4641
_exptl_absorpt_correction_T_min 0.3133
_exptl_absorpt_correction_type numerical
_exptl_crystal_colour yellow
_exptl_crystal_density_diffrn 1.859
_exptl_crystal_density_method 'not measured'
_exptl_crystal_description prism
_exptl_crystal_F_000 3776
_exptl_crystal_size_max 0.15
_exptl_crystal_size_mid 0.15
_exptl_crystal_size_min 0.09
_refine_diff_density_max 1.480
_refine_diff_density_min -1.425
_refine_diff_density_rms 0.170
_refine_ls_extinction_method none
_refine_ls_goodness_of_fit_ref 0.835
_refine_ls_hydrogen_treatment mixed
_refine_ls_matrix_type full
_refine_ls_number_parameters 759
_refine_ls_number_reflns 13630
_refine_ls_number_restraints 0
_refine_ls_restrained_S_all 0.835
_refine_ls_R_factor_all 0.0855
_refine_ls_R_factor_gt 0.0373
_refine_ls_shift/su_max 0.001
_refine_ls_shift/su_mean 0.000
_refine_ls_structure_factor_coef Fsqd
_refine_ls_weighting_details 'w=1/[\s^2^(Fo^2^)+(0.0217P)^2^+0.0000P] where P=(Fo^2^+2Fc^2^)/3'
_refine_ls_weighting_scheme calc
_refine_ls_wR_factor_gt 0.0657
_refine_ls_wR_factor_ref 0.0748
_reflns_number_gt 8201
_reflns_number_total 13630
_reflns_threshold_expression >2sigma(I)
_cod_data_source_file b305217f.txt
_cod_data_source_block PBPHR
_cod_depositor_comments
;
The following automatic conversions were performed:

'_refine_ls_weighting_scheme' value 'calc
w=1/[\s^2^(Fo^2^)+(0.0217P)^2^+0.0000P] where P=(Fo^2^+2Fc^2^)/3' was
changed to 'calc'. New tag '_refine_ls_weighting_details' was
created. The value of the new tag was set to
'w=1/[\s^2^(Fo^2^)+(0.0217P)^2^+0.0000P] where P=(Fo^2^+2Fc^2^)/3'.

Automatic conversion script
Id: cif_fix_values 3143 2015-03-26 13:38:13Z robertas 
;
_cod_original_sg_symbol_H-M P21/c
_cod_database_code 7104782

loop_
_symmetry_equiv_pos_as_xyz
'x, y, z'
'-x, y+1/2, -z+1/2'
'-x, -y, -z'
'x, -y-1/2, z-1/2'

loop_
_atom_site_label
_atom_site_type_symbol
_atom_site_fract_x
_atom_site_fract_y
_atom_site_fract_z
_atom_site_U_iso_or_equiv
_atom_site_adp_type
_atom_site_occupancy
_atom_site_calc_flag
_atom_site_refinement_flags
_atom_site_disorder_assembly
_atom_site_disorder_group
Pb1 Pb 0.23253(2) 0.53160(2) 0.192565(12) 0.03024(9) Uani 1 d . . .
Pb2 Pb 0.130526(19) 0.35426(2) 0.186987(11) 0.03071(9) Uani 1 d . . .
Pb3 Pb 0.365219(18) 0.42911(2) 0.149055(11) 0.02852(8) Uani 1 d . . .
Pb4 Pb 0.16271(2) 0.62386(2) 0.113722(12) 0.03173(9) Uani 1 d . . .
C1 C 0.0889(5) 0.2841(7) 0.1249(3) 0.034(2) Uani 1 d . . .
C2 C 0.0817(6) 0.1859(7) 0.1219(3) 0.040(2) Uani 1 d . . .
H2 H 0.0923 0.1480 0.1463 0.048 Uiso 1 calc R . .
C3 C 0.0591(6) 0.1440(8) 0.0836(3) 0.047(3) Uani 1 d . . .
H3 H 0.0554 0.0771 0.0817 0.056 Uiso 1 calc R . .
C4 C 0.0421(6) 0.1975(9) 0.0484(4) 0.056(3) Uani 1 d . . .
H4 H 0.0260 0.1681 0.0222 0.067 Uiso 1 calc R . .
C5 C 0.0485(8) 0.2969(9) 0.0510(4) 0.070(4) Uani 1 d . . .
H5 H 0.0364 0.3348 0.0268 0.084 Uiso 1 calc R . .
C6 C 0.0728(7) 0.3387(8) 0.0897(4) 0.060(3) Uani 1 d . . .
H6 H 0.0781 0.4054 0.0917 0.072 Uiso 1 calc R . .
C7 C 0.0090(5) 0.3444(7) 0.2211(3) 0.035(2) Uani 1 d . . .
C8 C -0.0463(6) 0.4184(9) 0.2243(3) 0.052(3) Uani 1 d . . .
H8 H -0.0335 0.4780 0.2128 0.063 Uiso 1 calc R . .
C9 C -0.1223(7) 0.4075(13) 0.2446(4) 0.085(5) Uani 1 d . . .
H9 H -0.1606 0.4589 0.2468 0.102 Uiso 1 calc R . .
C10 C -0.1393(7) 0.3209(13) 0.2611(4) 0.075(4) Uani 1 d . . .
H10 H -0.1909 0.3117 0.2740 0.090 Uiso 1 calc R . .
C11 C -0.0838(7) 0.2482(11) 0.2592(4) 0.073(4) Uani 1 d . . .
H11 H -0.0961 0.1891 0.2714 0.087 Uiso 1 calc R . .
C12 C -0.0098(6) 0.2596(9) 0.2397(3) 0.052(3) Uani 1 d . . .
H12 H 0.0291 0.2084 0.2390 0.062 Uiso 1 calc R . .
C13 C 0.2071(5) 0.2419(6) 0.2241(3) 0.029(2) Uani 1 d . . .
C14 C 0.2443(5) 0.1620(7) 0.2086(3) 0.039(2) Uani 1 d . . .
H14 H 0.2352 0.1483 0.1795 0.047 Uiso 1 calc R . .
C15 C 0.2947(5) 0.1012(7) 0.2344(4) 0.049(3) Uani 1 d . . .
H15 H 0.3189 0.0468 0.2228 0.059 Uiso 1 calc R . .
C16 C 0.3099(6) 0.1192(9) 0.2767(4) 0.057(3) Uani 1 d . . .
H16 H 0.3444 0.0773 0.2941 0.068 Uiso 1 calc R . .
C17 C 0.2738(6) 0.2004(9) 0.2940(4) 0.059(3) Uani 1 d . . .
H17 H 0.2840 0.2151 0.3230 0.070 Uiso 1 calc R . .
C18 C 0.2229(6) 0.2576(9) 0.2669(4) 0.053(3) Uani 1 d . . .
H18 H 0.1971 0.3113 0.2784 0.063 Uiso 1 calc R . .
C19 C 0.3360(5) 0.3171(6) 0.0991(3) 0.032(2) Uani 1 d . . .
C20 C 0.3565(6) 0.2224(7) 0.1073(4) 0.045(3) Uani 1 d . . .
H20 H 0.3818 0.2027 0.1339 0.054 Uiso 1 calc R . .
C21 C 0.3377(7) 0.1564(7) 0.0737(4) 0.056(3) Uani 1 d . . .
H21 H 0.3498 0.0916 0.0788 0.067 Uiso 1 calc R . .
C22 C 0.3038(7) 0.1820(9) 0.0353(4) 0.062(3) Uani 1 d . . .
H22 H 0.2951 0.1372 0.0133 0.074 Uiso 1 calc R . .
C23 C 0.2822(6) 0.2753(9) 0.0290(4) 0.062(3) Uani 1 d . . .
H23 H 0.2554 0.2942 0.0026 0.075 Uiso 1 calc R . .
C24 C 0.2987(6) 0.3430(7) 0.0604(4) 0.047(3) Uani 1 d . . .
H24 H 0.2840 0.4071 0.0550 0.057 Uiso 1 calc R . .
C25 C 0.4640(5) 0.3648(6) 0.1962(3) 0.030(2) Uani 1 d . . .
C26 C 0.5500(5) 0.3894(7) 0.1973(3) 0.034(2) Uani 1 d . . .
H26 H 0.5686 0.4276 0.1755 0.041 Uiso 1 calc R . .
C27 C 0.6093(5) 0.3597(8) 0.2291(3) 0.046(3) Uani 1 d . . .
H27 H 0.6671 0.3797 0.2295 0.055 Uiso 1 calc R . .
C28 C 0.5846(6) 0.3013(8) 0.2602(4) 0.052(3) Uani 1 d . . .
H28 H 0.6251 0.2808 0.2820 0.062 Uiso 1 calc R . .
C29 C 0.5009(7) 0.2731(9) 0.2592(4) 0.059(3) Uani 1 d . . .
H29 H 0.4838 0.2312 0.2800 0.071 Uiso 1 calc R . .
C30 C 0.4421(6) 0.3046(8) 0.2288(4) 0.049(3) Uani 1 d . . .
H30 H 0.3843 0.2854 0.2294 0.059 Uiso 1 calc R . .
C31 C 0.4541(5) 0.5283(7) 0.1174(3) 0.029(2) Uani 1 d . . .
C32 C 0.4867(6) 0.5056(7) 0.0804(4) 0.046(3) Uani 1 d . . .
H32 H 0.4716 0.4477 0.0668 0.056 Uiso 1 calc R . .
C33 C 0.5423(6) 0.5681(8) 0.0628(4) 0.051(3) Uani 1 d . . .
H33 H 0.5636 0.5527 0.0368 0.062 Uiso 1 calc R . .
C34 C 0.5665(6) 0.6511(8) 0.0823(4) 0.057(3) Uani 1 d . . .
H34 H 0.6066 0.6915 0.0707 0.068 Uiso 1 calc R . .
C35 C 0.5324(6) 0.6744(7) 0.1182(4) 0.047(3) Uani 1 d . . .
H35 H 0.5456 0.7338 0.1309 0.056 Uiso 1 calc R . .
C36 C 0.4780(6) 0.6122(7) 0.1367(3) 0.043(2) Uani 1 d . . .
H36 H 0.4573 0.6278 0.1628 0.051 Uiso 1 calc R . .
C37 C 0.1884(5) 0.5862(6) 0.0475(3) 0.0280(19) Uani 1 d . . .
C38 C 0.1276(5) 0.5401(6) 0.0211(3) 0.036(2) Uani 1 d . . .
H38 H 0.0713 0.5332 0.0294 0.043 Uiso 1 calc R . .
C39 C 0.1461(6) 0.5042(7) -0.0170(3) 0.045(3) Uani 1 d . . .
H39 H 0.1033 0.4717 -0.0342 0.054 Uiso 1 calc R . .
C40 C 0.2276(6) 0.5155(7) -0.0301(3) 0.049(3) Uani 1 d . . .
H40 H 0.2411 0.4916 -0.0565 0.059 Uiso 1 calc R . .
C41 C 0.2878(6) 0.5614(7) -0.0045(3) 0.044(3) Uani 1 d . . .
H41 H 0.3434 0.5696 -0.0134 0.053 Uiso 1 calc R . .
C42 C 0.2707(6) 0.5964(6) 0.0339(3) 0.041(2) Uani 1 d . . .
H42 H 0.3143 0.6274 0.0512 0.049 Uiso 1 calc R . .
C43 C 0.0197(5) 0.6575(7) 0.1045(3) 0.038(2) Uani 1 d . . .
C44 C -0.0345(7) 0.6178(8) 0.1315(3) 0.054(3) Uani 1 d . . .
H44 H -0.0128 0.5754 0.1528 0.065 Uiso 1 calc R . .
C45 C -0.1215(8) 0.6408(11) 0.1271(5) 0.078(4) Uani 1 d . . .
H45 H -0.1587 0.6154 0.1461 0.094 Uiso 1 calc R . .
C46 C -0.1541(6) 0.7007(8) 0.0949(5) 0.062(4) Uani 1 d . . .
H46 H -0.2132 0.7164 0.0920 0.075 Uiso 1 calc R . .
C47 C -0.0997(6) 0.7367(7) 0.0676(4) 0.051(3) Uani 1 d . . .
H47 H -0.1218 0.7754 0.0450 0.062 Uiso 1 calc R . .
C48 C -0.0126(6) 0.7169(7) 0.0727(4) 0.048(3) Uani 1 d . . .
H48 H 0.0248 0.7443 0.0544 0.057 Uiso 1 calc R . .
C49 C 0.2187(6) 0.7727(6) 0.1210(3) 0.036(2) Uani 1 d . . .
C50 C 0.1672(6) 0.8465(7) 0.1323(3) 0.044(3) Uani 1 d . . .
H50 H 0.1082 0.8359 0.1351 0.053 Uiso 1 calc R . .
C51 C 0.2021(7) 0.9356(8) 0.1396(4) 0.058(3) Uani 1 d . . .
H51 H 0.1671 0.9861 0.1475 0.070 Uiso 1 calc R . .
C52 C 0.2893(8) 0.9513(7) 0.1351(4) 0.061(3) Uani 1 d . . .
H52 H 0.3127 1.0126 0.1397 0.074 Uiso 1 calc R . .
C53 C 0.3410(8) 0.8781(9) 0.1242(5) 0.078(4) Uani 1 d . . .
H53 H 0.4003 0.8882 0.1222 0.094 Uiso 1 calc R . .
C54 C 0.3051(6) 0.7893(8) 0.1162(4) 0.054(3) Uani 1 d . . .
H54 H 0.3397 0.7394 0.1073 0.064 Uiso 1 calc R . .
Br1 Br 0.34002(7) 1.08747(7) -0.08328(4) 0.0514(3) Uani 1 d . . .
Mg1 Mg 0.28650(16) 0.9172(2) -0.09940(9) 0.0291(7) Uani 1 d . . .
O1 O 0.2421(4) 0.7778(4) -0.1147(2) 0.0355(15) Uani 1 d . . .
C55 C 0.2712(6) 0.7185(7) -0.1483(3) 0.044(3) Uani 1 d . . .
H55A H 0.3344 0.7184 -0.1473 0.053 Uiso 1 calc R . .
H55B H 0.2478 0.7419 -0.1760 0.053 Uiso 1 calc R . .
C56 C 0.2381(6) 0.6203(7) -0.1404(4) 0.049(3) Uani 1 d . . .
H56A H 0.2764 0.5860 -0.1194 0.058 Uiso 1 calc R . .
H56B H 0.2309 0.5829 -0.1666 0.058 Uiso 1 calc R . .
C57 C 0.1521(6) 0.6428(8) -0.1238(4) 0.053(3) Uani 1 d . . .
H57A H 0.1087 0.6600 -0.1468 0.063 Uiso 1 calc R . .
H57B H 0.1309 0.5887 -0.1081 0.063 Uiso 1 calc R . .
C58 C 0.1740(6) 0.7262(7) -0.0951(4) 0.045(3) Uani 1 d . . .
H58A H 0.1233 0.7670 -0.0930 0.054 Uiso 1 calc R . .
H58B H 0.1947 0.7044 -0.0666 0.054 Uiso 1 calc R . .
O2 O 0.1760(3) 0.9656(4) -0.1373(2) 0.0367(15) Uani 1 d . . .
C59 C 0.1495(7) 1.0670(8) -0.1428(4) 0.064(3) Uani 1 d . . .
H59A H 0.1492 1.0990 -0.1154 0.077 Uiso 1 calc R . .
H59B H 0.1888 1.1013 -0.1601 0.077 Uiso 1 calc R . .
C60 C 0.0614(8) 1.0625(10) -0.1646(4) 0.075(4) Uani 1 d . . .
H60A H 0.0180 1.0541 -0.1443 0.090 Uiso 1 calc R . .
H60B H 0.0479 1.1203 -0.1813 0.090 Uiso 1 calc R . .
C61 C 0.0657(8) 0.9795(10) -0.1916(5) 0.090(5) Uani 1 d . . .
H61A H 0.0934 0.9952 -0.2174 0.108 Uiso 1 calc R . .
H61B H 0.0079 0.9539 -0.1996 0.108 Uiso 1 calc R . .
C62 C 0.1195(6) 0.9096(8) -0.1644(4) 0.055(3) Uani 1 d . . .
H62A H 0.0826 0.8701 -0.1480 0.066 Uiso 1 calc R . .
H62B H 0.1522 0.8679 -0.1820 0.066 Uiso 1 calc R . .
O3 O 0.3578(3) 0.9123(4) -0.1523(2) 0.0371(15) Uani 1 d . . .
C63A C 0.4473(11) 0.8844(17) -0.1532(7) 0.035(5) Uiso 0.50 d P A 1
H63A H 0.4508 0.8165 -0.1603 0.042 Uiso 0.50 calc PR A 1
H63B H 0.4784 0.8946 -0.1254 0.042 Uiso 0.50 calc PR A 1
C64A C 0.4862(11) 0.9414(15) -0.1850(7) 0.027(4) Uiso 0.50 d P A 1
H64A H 0.5361 0.9090 -0.1954 0.033 Uiso 0.50 calc PR A 1
H64B H 0.5039 1.0043 -0.1740 0.033 Uiso 0.50 calc PR A 1
C65A C 0.4112(15) 0.9485(19) -0.2193(8) 0.047(6) Uiso 0.50 d P A 1
H65A H 0.4161 0.9001 -0.2412 0.056 Uiso 0.50 calc PR A 1
H65B H 0.4091 1.0117 -0.2325 0.056 Uiso 0.50 calc PR A 1
C66A C 0.3305(14) 0.931(2) -0.1952(8) 0.059(6) Uiso 0.50 d P A 1
H66A H 0.2930 0.9873 -0.1973 0.071 Uiso 0.50 calc PR A 1
H66B H 0.2977 0.8766 -0.2075 0.071 Uiso 0.50 calc PR A 1
C63B C 0.4530(13) 0.9203(19) -0.1457(8) 0.045(6) Uiso 0.50 d P A 2
H63C H 0.4706 0.9517 -0.1187 0.054 Uiso 0.50 calc PR A 2
H63D H 0.4802 0.8573 -0.1459 0.054 Uiso 0.50 calc PR A 2
C64B C 0.476(2) 0.977(3) -0.1808(12) 0.089(11) Uiso 0.50 d P A 2
H64C H 0.5260 0.9487 -0.1929 0.106 Uiso 0.50 calc PR A 2
H64D H 0.4926 1.0415 -0.1708 0.106 Uiso 0.50 calc PR A 2
C65B C 0.4027(18) 0.983(2) -0.2134(10) 0.066(9) Uiso 0.50 d P A 2
H65C H 0.4025 1.0434 -0.2291 0.079 Uiso 0.50 calc PR A 2
H65D H 0.4019 0.9296 -0.2332 0.079 Uiso 0.50 calc PR A 2
C66B C 0.3361(10) 0.9785(15) -0.1880(6) 0.030(4) Uiso 0.50 d P A 2
H66C H 0.2838 0.9563 -0.2046 0.036 Uiso 0.50 calc PR A 2
H66D H 0.3246 1.0421 -0.1771 0.036 Uiso 0.50 calc PR A 2
O4 O 0.3886(3) 0.8520(4) -0.0610(2) 0.0375(15) Uani 1 d . . .
C67A C 0.1529(6) 0.9843(7) -0.0382(4) 0.047(3) Uani 0.50 d P B 1
H67A H 0.1028 0.9835 -0.0592 0.057 Uiso 0.50 calc PR B 1
H67B H 0.1799 1.0475 -0.0381 0.057 Uiso 0.50 calc PR B 1
C68A C 0.1270(17) 0.958(2) 0.0056(9) 0.047(7) Uiso 0.50 d P B 1
H68A H 0.1525 1.0030 0.0270 0.057 Uiso 0.50 calc PR B 1
H68B H 0.0640 0.9597 0.0061 0.057 Uiso 0.50 calc PR B 1
C69A C 0.1611(16) 0.860(2) 0.0137(9) 0.074(7) Uiso 0.50 d P B 1
H69A H 0.1228 0.8118 -0.0002 0.089 Uiso 0.50 calc PR B 1
H69B H 0.1697 0.8463 0.0441 0.089 Uiso 0.50 calc PR B 1
C70A C 0.2456(15) 0.8661(19) -0.0059(8) 0.054(7) Uiso 0.50 d P B 1
H70A H 0.2877 0.9063 0.0106 0.065 Uiso 0.50 calc PR B 1
H70B H 0.2706 0.8030 -0.0101 0.065 Uiso 0.50 calc PR B 1
C67B C 0.1529(6) 0.9843(7) -0.0382(4) 0.047(3) Uani 0.50 d P B 2
H67C H 0.0974 0.9720 -0.0544 0.057 Uiso 0.50 calc PR B 2
H67D H 0.1742 1.0464 -0.0469 0.057 Uiso 0.50 calc PR B 2
C68B C 0.1412(18) 0.986(2) 0.0075(10) 0.057(9) Uiso 0.50 d P B 2
H68C H 0.0829 0.9647 0.0129 0.069 Uiso 0.50 calc PR B 2
H68D H 0.1513 1.0495 0.0194 0.069 Uiso 0.50 calc PR B 2
C69B C 0.2090(18) 0.916(2) 0.0257(10) 0.086(8) Uiso 0.50 d P B 2
H69C H 0.1902 0.8821 0.0505 0.103 Uiso 0.50 calc PR B 2
H69D H 0.2644 0.9471 0.0334 0.103 Uiso 0.50 calc PR B 2
C70B C 0.2138(16) 0.8459(17) -0.0136(8) 0.049(6) Uiso 0.50 d P B 2
H70C H 0.2669 0.8079 -0.0112 0.058 Uiso 0.50 calc PR B 2
H70D H 0.1637 0.8032 -0.0170 0.058 Uiso 0.50 calc PR B 2
O5 O 0.2132(4) 0.9116(4) -0.0467(2) 0.0405(16) Uani 1 d . . .
C71 C 0.4147(6) 0.7524(7) -0.0609(3) 0.040(2) Uani 1 d . . .
H71A H 0.4434 0.7378 -0.0864 0.048 Uiso 1 calc R . .
H71B H 0.3641 0.7109 -0.0603 0.048 Uiso 1 calc R . .
C72 C 0.4756(6) 0.7364(8) -0.0222(4) 0.055(3) Uani 1 d . . .
H72A H 0.5350 0.7283 -0.0297 0.066 Uiso 1 calc R . .
H72B H 0.4590 0.6798 -0.0066 0.066 Uiso 1 calc R . .
C73 C 0.4673(8) 0.8259(10) 0.0039(4) 0.074(4) Uani 1 d . . .
H73A H 0.4234 0.8179 0.0240 0.089 Uiso 1 calc R . .
H73B H 0.5225 0.8423 0.0196 0.089 Uiso 1 calc R . .
C74 C 0.4415(7) 0.8985(8) -0.0274(4) 0.057(3) Uani 1 d . . .
H74A H 0.4086 0.9490 -0.0146 0.068 Uiso 1 calc R . .
H74B H 0.4925 0.9271 -0.0384 0.068 Uiso 1 calc R . .

loop_
_atom_site_aniso_label
_atom_site_aniso_U_11
_atom_site_aniso_U_22
_atom_site_aniso_U_33
_atom_site_aniso_U_23
_atom_site_aniso_U_13
_atom_site_aniso_U_12
Pb1 0.03269(16) 0.02587(18) 0.0315(2) -0.00374(16) -0.00096(14) 0.00308(14)
Pb2 0.02866(15) 0.02980(19) 0.0340(2) -0.00105(17) 0.00433(14) -0.00126(14)
Pb3 0.02417(14) 0.02583(18) 0.0352(2) 0.00068(16) 0.00069(13) 0.00183(13)
Pb4 0.03578(17) 0.02188(17) 0.0364(2) 0.00075(16) -0.00349(15) 0.00477(14)
C1 0.024(4) 0.050(6) 0.028(6) -0.002(5) 0.007(4) 0.002(4)
C2 0.047(5) 0.027(5) 0.044(7) 0.005(5) -0.006(5) 0.012(4)
C3 0.049(5) 0.047(7) 0.044(7) -0.010(6) -0.003(5) 0.001(5)
C4 0.058(6) 0.060(8) 0.051(8) -0.012(7) -0.001(6) -0.012(6)
C5 0.102(9) 0.062(9) 0.043(8) 0.010(7) -0.014(7) -0.025(7)
C6 0.090(8) 0.043(7) 0.048(8) 0.004(6) 0.008(6) -0.018(6)
C7 0.026(4) 0.052(6) 0.026(5) -0.002(5) 0.003(4) -0.002(4)
C8 0.040(5) 0.081(9) 0.035(6) 0.002(6) 0.000(5) 0.017(6)
C9 0.048(7) 0.143(16) 0.060(9) -0.037(10) -0.011(6) 0.040(8)
C10 0.039(6) 0.136(15) 0.049(8) 0.010(9) 0.006(6) -0.001(8)
C11 0.046(7) 0.111(12) 0.061(9) -0.002(8) -0.002(6) -0.042(7)
C12 0.045(6) 0.067(8) 0.042(7) 0.000(6) 0.000(5) -0.018(5)
C13 0.021(4) 0.031(5) 0.036(6) 0.000(4) 0.008(4) -0.001(3)
C14 0.041(5) 0.031(5) 0.045(6) -0.005(5) 0.001(4) -0.009(4)
C15 0.034(5) 0.035(6) 0.078(9) 0.011(6) 0.004(5) 0.006(4)
C16 0.049(6) 0.063(8) 0.058(8) 0.033(7) -0.002(6) -0.005(6)
C17 0.044(6) 0.082(9) 0.048(8) 0.005(7) -0.002(5) 0.002(6)
C18 0.036(5) 0.073(8) 0.051(8) 0.001(7) 0.009(5) 0.014(5)
C19 0.030(4) 0.023(5) 0.043(6) -0.003(5) -0.002(4) -0.007(4)
C20 0.064(6) 0.027(5) 0.045(7) 0.011(5) 0.012(5) 0.000(5)
C21 0.075(7) 0.024(6) 0.070(9) 0.003(6) 0.026(7) -0.001(5)
C22 0.055(6) 0.060(8) 0.069(10) -0.030(8) 0.003(6) -0.019(6)
C23 0.053(6) 0.058(8) 0.070(9) -0.019(7) -0.033(6) 0.009(6)
C24 0.050(6) 0.032(6) 0.056(8) -0.001(6) -0.013(5) 0.014(5)
C25 0.023(4) 0.029(5) 0.036(6) 0.002(4) -0.002(4) 0.002(4)
C26 0.024(4) 0.042(6) 0.037(6) 0.012(5) 0.002(4) 0.003(4)
C27 0.023(4) 0.049(6) 0.064(8) -0.001(6) 0.000(4) 0.000(4)
C28 0.041(5) 0.067(8) 0.045(7) 0.012(6) -0.011(5) 0.006(5)
C29 0.063(7) 0.063(8) 0.051(8) 0.026(7) -0.002(6) -0.012(6)
C30 0.033(5) 0.056(7) 0.058(8) 0.025(6) 0.002(5) -0.003(5)
C31 0.021(4) 0.037(5) 0.028(5) 0.009(5) 0.003(4) 0.003(4)
C32 0.044(5) 0.031(6) 0.065(8) 0.004(5) 0.008(5) -0.002(4)
C33 0.047(5) 0.046(7) 0.065(8) 0.012(6) 0.027(5) 0.008(5)
C34 0.037(5) 0.052(7) 0.079(9) 0.023(7) -0.002(6) -0.009(5)
C35 0.061(6) 0.027(5) 0.050(7) -0.005(5) -0.008(5) -0.022(5)
C36 0.055(6) 0.036(6) 0.038(6) -0.007(5) 0.004(5) -0.008(5)
C37 0.038(4) 0.024(5) 0.021(5) 0.003(4) -0.002(4) 0.002(4)
C38 0.032(4) 0.032(5) 0.044(6) -0.003(5) -0.005(4) 0.001(4)
C39 0.051(6) 0.040(6) 0.044(7) -0.008(5) 0.003(5) -0.006(5)
C40 0.065(6) 0.042(6) 0.042(7) -0.004(5) 0.021(6) 0.003(5)
C41 0.043(5) 0.037(6) 0.054(7) 0.000(5) 0.016(5) -0.004(5)
C42 0.054(6) 0.023(5) 0.044(7) -0.005(5) -0.004(5) -0.012(4)
C43 0.026(4) 0.036(6) 0.050(7) -0.016(5) -0.004(4) 0.006(4)
C44 0.071(7) 0.051(7) 0.040(7) 0.011(6) 0.009(6) -0.001(6)
C45 0.061(7) 0.087(11) 0.093(11) -0.027(9) 0.044(8) -0.009(7)
C46 0.028(5) 0.049(7) 0.109(12) -0.035(8) 0.001(6) 0.008(5)
C47 0.052(6) 0.037(6) 0.063(8) -0.009(6) -0.009(6) 0.008(5)
C48 0.045(5) 0.041(6) 0.056(8) 0.023(6) 0.000(5) 0.012(5)
C49 0.044(5) 0.024(5) 0.039(6) 0.008(5) 0.002(4) -0.001(4)
C50 0.057(6) 0.031(6) 0.045(7) 0.002(5) 0.006(5) 0.010(5)
C51 0.081(8) 0.029(6) 0.066(9) -0.004(6) 0.014(6) 0.008(6)
C52 0.108(9) 0.022(6) 0.054(8) 0.001(5) 0.007(7) -0.020(6)
C53 0.070(7) 0.061(9) 0.106(12) -0.028(9) 0.022(8) -0.019(7)
C54 0.050(6) 0.037(6) 0.071(9) -0.024(6) -0.007(6) -0.005(5)
Br1 0.0661(6) 0.0310(6) 0.0541(7) -0.0009(5) -0.0129(5) -0.0094(5)
Mg1 0.0344(14) 0.0256(16) 0.0268(17) 0.0007(14) -0.0010(12) 0.0003(12)
O1 0.037(3) 0.034(4) 0.034(4) 0.000(3) -0.004(3) -0.004(3)
C55 0.062(6) 0.036(6) 0.034(6) -0.015(5) 0.000(5) 0.015(5)
C56 0.060(6) 0.035(6) 0.048(7) -0.009(5) -0.014(5) 0.003(5)
C57 0.049(5) 0.055(7) 0.054(7) -0.005(6) 0.003(5) -0.018(5)
C58 0.036(5) 0.037(6) 0.062(8) 0.024(6) 0.007(5) 0.006(4)
O2 0.032(3) 0.038(4) 0.039(4) 0.004(3) -0.007(3) 0.005(3)
C59 0.085(8) 0.040(6) 0.065(9) 0.010(6) -0.016(7) 0.029(6)
C60 0.082(8) 0.068(9) 0.071(10) 0.014(8) -0.011(7) 0.044(7)
C61 0.072(8) 0.064(9) 0.127(15) 0.025(10) -0.031(8) 0.011(7)
C62 0.049(6) 0.044(7) 0.068(8) 0.002(6) -0.029(5) 0.001(5)
O3 0.040(3) 0.040(4) 0.031(4) 0.006(3) 0.006(3) 0.003(3)
O4 0.037(3) 0.036(4) 0.037(4) -0.001(3) -0.008(3) 0.005(3)
C67A 0.045(5) 0.041(6) 0.059(8) -0.008(6) 0.018(5) 0.003(5)
C67B 0.045(5) 0.041(6) 0.059(8) -0.008(6) 0.018(5) 0.003(5)
O5 0.056(4) 0.030(4) 0.037(4) 0.008(3) 0.013(3) 0.011(3)
C71 0.038(5) 0.032(6) 0.047(7) 0.001(5) -0.012(4) 0.001(4)
C72 0.051(6) 0.052(7) 0.056(8) 0.020(6) -0.027(5) -0.003(5)
C73 0.068(7) 0.099(11) 0.048(8) 0.018(8) -0.035(6) 0.007(7)
C74 0.075(7) 0.046(7) 0.045(7) -0.010(6) -0.024(6) 0.018(5)

loop_
_atom_type_symbol
_atom_type_description
_atom_type_scat_dispersion_real
_atom_type_scat_dispersion_imag
_atom_type_scat_source
C C 0.0033 0.0016 'International Tables Vol C Tables 4.2.6.8 and 6.1.1.4'
H H 0.0000 0.0000 'International Tables Vol C Tables 4.2.6.8 and 6.1.1.4'
O O 0.0106 0.0060 'International Tables Vol C Tables 4.2.6.8 and 6.1.1.4'
Br Br -0.2901 2.4595 'International Tables Vol C Tables 4.2.6.8 and 6.1.1.4'
Mg Mg 0.0486 0.0363 'International Tables Vol C Tables 4.2.6.8 and 6.1.1.4'
Pb Pb -3.3944 10.1111 'International Tables Vol C Tables 4.2.6.8 and 6.1.1.4'

loop_
_geom_angle_atom_site_label_1
_geom_angle_atom_site_label_2
_geom_angle_atom_site_label_3
_geom_angle
_geom_angle_site_symmetry_1
_geom_angle_site_symmetry_3
_geom_angle_publ_flag
Pb4 Pb1 Pb2 99.429(14) . . ?
Pb4 Pb1 Pb3 92.152(14) . . ?
Pb2 Pb1 Pb3 87.423(12) . . ?
C13 Pb2 C1 104.5(3) . . ?
C13 Pb2 C7 97.6(3) . . ?
C1 Pb2 C7 101.8(3) . . ?
C13 Pb2 Pb1 107.7(2) . . ?
C1 Pb2 Pb1 122.3(2) . . ?
C7 Pb2 Pb1 119.4(2) . . ?
C25 Pb3 C19 105.9(3) . . ?
C25 Pb3 C31 97.7(3) . . ?
C19 Pb3 C31 102.2(3) . . ?
C25 Pb3 Pb1 110.5(2) . . ?
C19 Pb3 Pb1 124.3(2) . . ?
C31 Pb3 Pb1 112.8(2) . . ?
C37 Pb4 C43 100.4(3) . . ?
C37 Pb4 C49 102.4(3) . . ?
C43 Pb4 C49 100.7(3) . . ?
C37 Pb4 Pb1 127.8(2) . . ?
C43 Pb4 Pb1 119.1(3) . . ?
C49 Pb4 Pb1 102.1(2) . . ?
C6 C1 C2 119.8(10) . . ?
C6 C1 Pb2 119.4(8) . . ?
C2 C1 Pb2 120.8(7) . . ?
C3 C2 C1 120.1(10) . . ?
C4 C3 C2 120.8(11) . . ?
C3 C4 C5 119.7(12) . . ?
C6 C5 C4 119.2(12) . . ?
C1 C6 C5 120.4(11) . . ?
C8 C7 C12 118.0(9) . . ?
C8 C7 Pb2 123.4(8) . . ?
C12 C7 Pb2 118.6(7) . . ?
C7 C8 C9 121.0(12) . . ?
C10 C9 C8 118.3(12) . . ?
C11 C10 C9 121.1(11) . . ?
C10 C11 C12 120.2(13) . . ?
C11 C12 C7 121.2(12) . . ?
C14 C13 C18 116.2(9) . . ?
C14 C13 Pb2 127.2(7) . . ?
C18 C13 Pb2 116.4(7) . . ?
C13 C14 C15 121.7(10) . . ?
C16 C15 C14 120.8(10) . . ?
C15 C16 C17 119.7(10) . . ?
C18 C17 C16 117.1(11) . . ?
C13 C18 C17 124.5(10) . . ?
C24 C19 C20 119.9(9) . . ?
C24 C19 Pb3 119.5(7) . . ?
C20 C19 Pb3 120.5(8) . . ?
C19 C20 C21 117.0(10) . . ?
C22 C21 C20 123.2(10) . . ?
C21 C22 C23 117.8(11) . . ?
C22 C23 C24 121.8(12) . . ?
C19 C24 C23 120.2(10) . . ?
C26 C25 C30 115.5(8) . . ?
C26 C25 Pb3 121.5(6) . . ?
C30 C25 Pb3 122.7(6) . . ?
C27 C26 C25 122.0(8) . . ?
C28 C27 C26 120.2(8) . . ?
C29 C28 C27 119.2(10) . . ?
C30 C29 C28 120.7(10) . . ?
C29 C30 C25 122.3(9) . . ?
C32 C31 C36 118.9(8) . . ?
C32 C31 Pb3 122.0(7) . . ?
C36 C31 Pb3 119.1(6) . . ?
C31 C32 C33 119.7(10) . . ?
C34 C33 C32 121.3(10) . . ?
C35 C34 C33 118.8(9) . . ?
C34 C35 C36 120.7(10) . . ?
C31 C36 C35 120.4(9) . . ?
C38 C37 C42 117.5(8) . . ?
C38 C37 Pb4 121.1(6) . . ?
C42 C37 Pb4 120.7(6) . . ?
C39 C38 C37 122.0(8) . . ?
C38 C39 C40 119.8(10) . . ?
C41 C40 C39 118.7(9) . . ?
C40 C41 C42 122.3(9) . . ?
C41 C42 C37 119.7(9) . . ?
C48 C43 C44 120.1(8) . . ?
C48 C43 Pb4 121.0(7) . . ?
C44 C43 Pb4 118.9(8) . . ?
C43 C44 C45 119.3(11) . . ?
C46 C45 C44 120.6(11) . . ?
C47 C46 C45 119.2(9) . . ?
C46 C47 C48 120.6(11) . . ?
C43 C48 C47 120.2(10) . . ?
C50 C49 C54 119.7(9) . . ?
C50 C49 Pb4 119.5(6) . . ?
C54 C49 Pb4 120.7(7) . . ?
C49 C50 C51 119.9(9) . . ?
C50 C51 C52 120.0(10) . . ?
C53 C52 C51 120.4(10) . . ?
C52 C53 C54 119.2(11) . . ?
C53 C54 C49 120.8(10) . . ?
O3 Mg1 O5 175.9(3) . . ?
O3 Mg1 O1 88.3(3) . . ?
O5 Mg1 O1 87.7(3) . . ?
O3 Mg1 O2 90.9(3) . . ?
O5 Mg1 O2 89.7(3) . . ?
O1 Mg1 O2 86.2(3) . . ?
O3 Mg1 O4 91.4(2) . . ?
O5 Mg1 O4 87.6(3) . . ?
O1 Mg1 O4 86.9(3) . . ?
O2 Mg1 O4 172.7(3) . . ?
O3 Mg1 Br1 90.3(2) . . ?
O5 Mg1 Br1 93.7(2) . . ?
O1 Mg1 Br1 178.2(2) . . ?
O2 Mg1 Br1 92.7(2) . . ?
O4 Mg1 Br1 94.2(2) . . ?
C55 O1 C58 108.1(7) . . ?
C55 O1 Mg1 125.6(5) . . ?
C58 O1 Mg1 126.2(5) . . ?
O1 C55 C56 105.8(8) . . ?
C55 C56 C57 101.1(8) . . ?
C58 C57 C56 102.4(7) . . ?
O1 C58 C57 105.0(8) . . ?
C62 O2 C59 107.9(7) . . ?
C62 O2 Mg1 126.7(6) . . ?
C59 O2 Mg1 125.1(6) . . ?
C60 C59 O2 104.5(10) . . ?
C61 C60 C59 102.8(10) . . ?
C60 C61 C62 103.6(12) . . ?
O2 C62 C61 105.8(9) . . ?
C66A O3 C63A 103.7(13) . . ?
C66A O3 C63B 109.5(13) . . ?
C63A O3 C63B 22.1(12) . . ?
C66A O3 C66B 28.1(12) . . ?
C63A O3 C66B 107.9(11) . . ?
C63B O3 C66B 102.6(12) . . ?
C66A O3 Mg1 129.1(9) . . ?
C63A O3 Mg1 127.1(9) . . ?
C63B O3 Mg1 118.5(10) . . ?
C66B O3 Mg1 119.5(7) . . ?
O3 C63A C64A 108.9(16) . . ?
C63A C64A C65A 101.0(16) . . ?
C64A C65A C66A 103.8(19) . . ?
O3 C66A C65A 108.6(17) . . ?
C64B C63B O3 104(2) . . ?
C63B C64B C65B 110(3) . . ?
C66B C65B C64B 100(3) . . ?
C65B C66B O3 110.3(18) . . ?
C74 O4 C71 106.9(7) . . ?
C74 O4 Mg1 125.3(6) . . ?
C71 O4 Mg1 127.6(5) . . ?
O5 C67A C68A 103.5(12) . . ?
C69A C68A C67A 105.0(19) . . ?
C68A C69A C70A 101(2) . . ?
O5 C70A C69A 98.2(18) . . ?
C68B C69B C70B 100(2) . . ?
O5 C70B C69B 100.7(19) . . ?
C70B O5 C67A 106.9(11) . . ?
C70B O5 C70A 23.8(12) . . ?
C67A O5 C70A 108.6(11) . . ?
C70B O5 Mg1 130.7(10) . . ?
C67A O5 Mg1 122.3(6) . . ?
C70A O5 Mg1 122.7(9) . . ?
O4 C71 C72 107.6(8) . . ?
C71 C72 C73 104.2(8) . . ?
C74 C73 C72 103.8(10) . . ?
O4 C74 C73 107.1(10) . . ?

loop_
_geom_bond_atom_site_label_1
_geom_bond_atom_site_label_2
_geom_bond_distance
_geom_bond_site_symmetry_2
_geom_bond_publ_flag
Pb1 Pb4 2.9681(5) . ?
Pb1 Pb2 2.9764(5) . ?
Pb1 Pb3 2.9831(4) . ?
Pb2 C13 2.268(9) . ?
Pb2 C1 2.268(9) . ?
Pb2 C7 2.284(8) . ?
Pb3 C25 2.261(8) . ?
Pb3 C19 2.273(9) . ?
Pb3 C31 2.279(8) . ?
Pb4 C37 2.257(8) . ?
Pb4 C43 2.289(8) . ?
Pb4 C49 2.289(9) . ?
C1 C6 1.373(14) . ?
C1 C2 1.397(13) . ?
C2 C3 1.383(14) . ?
C3 C4 1.367(15) . ?
C4 C5 1.414(17) . ?
C5 C6 1.398(16) . ?
C7 C8 1.372(14) . ?
C7 C12 1.385(14) . ?
C8 C9 1.417(16) . ?
C9 C10 1.37(2) . ?
C10 C11 1.353(19) . ?
C11 C12 1.376(14) . ?
C13 C14 1.387(12) . ?
C13 C18 1.389(14) . ?
C14 C15 1.393(14) . ?
C15 C16 1.376(16) . ?
C16 C17 1.418(16) . ?
C17 C18 1.390(15) . ?
C19 C24 1.373(14) . ?
C19 C20 1.398(13) . ?
C20 C21 1.437(15) . ?
C21 C22 1.347(17) . ?
C22 C23 1.374(16) . ?
C23 C24 1.398(15) . ?
C25 C26 1.391(11) . ?
C25 C30 1.413(13) . ?
C26 C27 1.385(13) . ?
C27 C28 1.374(14) . ?
C28 C29 1.372(14) . ?
C29 C30 1.357(14) . ?
C31 C32 1.369(13) . ?
C31 C36 1.377(13) . ?
C32 C33 1.396(13) . ?
C33 C34 1.369(16) . ?
C34 C35 1.351(15) . ?
C35 C36 1.397(13) . ?
C37 C38 1.384(12) . ?
C37 C42 1.407(12) . ?
C38 C39 1.376(14) . ?
C39 C40 1.391(13) . ?
C40 C41 1.362(14) . ?
C41 C42 1.375(14) . ?
C43 C48 1.382(14) . ?
C43 C44 1.385(13) . ?
C44 C45 1.399(16) . ?
C45 C46 1.397(18) . ?
C46 C47 1.373(16) . ?
C47 C48 1.392(13) . ?
C49 C50 1.388(12) . ?
C49 C54 1.398(12) . ?
C50 C51 1.389(14) . ?
C51 C52 1.405(15) . ?
C52 C53 1.380(16) . ?
C53 C54 1.394(15) . ?
Br1 Mg1 2.592(3) . ?
Mg1 O3 2.112(6) . ?
Mg1 O5 2.126(6) . ?
Mg1 O1 2.137(7) . ?
Mg1 O2 2.141(6) . ?
Mg1 O4 2.143(6) . ?
O1 C55 1.468(10) . ?
O1 C58 1.482(10) . ?
C55 C56 1.513(14) . ?
C56 C57 1.528(13) . ?
C57 C58 1.518(15) . ?
O2 C62 1.428(12) . ?
O2 C59 1.503(12) . ?
C59 C60 1.495(16) . ?
C60 C61 1.466(19) . ?
C61 C62 1.524(16) . ?
O3 C66A 1.43(3) . ?
O3 C63A 1.462(19) . ?
O3 C63B 1.50(2) . ?
O3 C66B 1.50(2) . ?
C63A C64A 1.47(3) . ?
C64A C65A 1.54(3) . ?
C65A C66A 1.56(3) . ?
C63B C64B 1.46(4) . ?
C64B C65B 1.49(4) . ?
C65B C66B 1.38(3) . ?
O4 C74 1.460(12) . ?
O4 C71 1.470(11) . ?
C67A O5 1.440(11) . ?
C67A C68A 1.54(3) . ?
C68A C69A 1.51(4) . ?
C69A C70A 1.52(3) . ?
C70A O5 1.51(3) . ?
C68B C69B 1.53(4) . ?
C69B C70B 1.61(4) . ?
C70B O5 1.41(2) . ?
C71 C72 1.516(13) . ?
C72 C73 1.531(17) . ?
C73 C74 1.469(16) . ?

loop_
_geom_torsion_atom_site_label_1
_geom_torsion_atom_site_label_2
_geom_torsion_atom_site_label_3
_geom_torsion_atom_site_label_4
_geom_torsion
_geom_torsion_site_symmetry_1
_geom_torsion_site_symmetry_2
_geom_torsion_site_symmetry_3
_geom_torsion_site_symmetry_4
_geom_torsion_publ_flag
Pb4 Pb1 Pb2 C13 154.1(2) . . . . ?
Pb3 Pb1 Pb2 C13 62.3(2) . . . . ?
Pb4 Pb1 Pb2 C1 33.2(2) . . . . ?
Pb3 Pb1 Pb2 C1 -58.6(2) . . . . ?
Pb4 Pb1 Pb2 C7 -96.2(3) . . . . ?
Pb3 Pb1 Pb2 C7 172.1(3) . . . . ?
Pb4 Pb1 Pb3 C25 167.6(2) . . . . ?
Pb2 Pb1 Pb3 C25 -93.1(2) . . . . ?
Pb4 Pb1 Pb3 C19 -64.9(3) . . . . ?
Pb2 Pb1 Pb3 C19 34.4(3) . . . . ?
Pb4 Pb1 Pb3 C31 59.4(2) . . . . ?
Pb2 Pb1 Pb3 C31 158.7(2) . . . . ?
Pb2 Pb1 Pb4 C37 -73.8(3) . . . . ?
Pb3 Pb1 Pb4 C37 13.9(3) . . . . ?
Pb2 Pb1 Pb4 C43 60.2(3) . . . . ?
Pb3 Pb1 Pb4 C43 147.9(3) . . . . ?
Pb2 Pb1 Pb4 C49 169.8(2) . . . . ?
Pb3 Pb1 Pb4 C49 -102.5(2) . . . . ?
C13 Pb2 C1 C6 -153.5(7) . . . . ?
C7 Pb2 C1 C6 105.3(8) . . . . ?
Pb1 Pb2 C1 C6 -31.2(8) . . . . ?
C13 Pb2 C1 C2 24.9(7) . . . . ?
C7 Pb2 C1 C2 -76.3(7) . . . . ?
Pb1 Pb2 C1 C2 147.2(6) . . . . ?
C6 C1 C2 C3 0.6(13) . . . . ?
Pb2 C1 C2 C3 -177.8(6) . . . . ?
C1 C2 C3 C4 -1.2(14) . . . . ?
C2 C3 C4 C5 0.7(15) . . . . ?
C3 C4 C5 C6 0.4(17) . . . . ?
C2 C1 C6 C5 0.5(15) . . . . ?
Pb2 C1 C6 C5 178.9(8) . . . . ?
C4 C5 C6 C1 -1.0(18) . . . . ?
C13 Pb2 C7 C8 152.6(8) . . . . ?
C1 Pb2 C7 C8 -100.8(8) . . . . ?
Pb1 Pb2 C7 C8 37.3(9) . . . . ?
C13 Pb2 C7 C12 -27.1(8) . . . . ?
C1 Pb2 C7 C12 79.5(8) . . . . ?
Pb1 Pb2 C7 C12 -142.4(7) . . . . ?
C12 C7 C8 C9 -2.5(15) . . . . ?
Pb2 C7 C8 C9 177.8(8) . . . . ?
C7 C8 C9 C10 0.1(18) . . . . ?
C8 C9 C10 C11 2(2) . . . . ?
C9 C10 C11 C12 -2(2) . . . . ?
C10 C11 C12 C7 -1.1(17) . . . . ?
C8 C7 C12 C11 3.0(15) . . . . ?
Pb2 C7 C12 C11 -177.2(8) . . . . ?
C1 Pb2 C13 C14 19.4(8) . . . . ?
C7 Pb2 C13 C14 123.7(7) . . . . ?
Pb1 Pb2 C13 C14 -112.1(7) . . . . ?
C1 Pb2 C13 C18 -164.9(6) . . . . ?
C7 Pb2 C13 C18 -60.5(7) . . . . ?
Pb1 Pb2 C13 C18 63.6(7) . . . . ?
C18 C13 C14 C15 -0.1(13) . . . . ?
Pb2 C13 C14 C15 175.7(6) . . . . ?
C13 C14 C15 C16 -0.5(14) . . . . ?
C14 C15 C16 C17 0.0(15) . . . . ?
C15 C16 C17 C18 1.0(15) . . . . ?
C14 C13 C18 C17 1.3(14) . . . . ?
Pb2 C13 C18 C17 -175.0(8) . . . . ?
C16 C17 C18 C13 -1.8(16) . . . . ?
C25 Pb3 C19 C24 -160.7(7) . . . . ?
C31 Pb3 C19 C24 -58.8(7) . . . . ?
Pb1 Pb3 C19 C24 70.0(7) . . . . ?
C25 Pb3 C19 C20 18.7(7) . . . . ?
C31 Pb3 C19 C20 120.5(7) . . . . ?
Pb1 Pb3 C19 C20 -110.7(6) . . . . ?
C24 C19 C20 C21 0.7(13) . . . . ?
Pb3 C19 C20 C21 -178.6(6) . . . . ?
C19 C20 C21 C22 1.6(15) . . . . ?
C20 C21 C22 C23 -3.5(16) . . . . ?
C21 C22 C23 C24 3.3(17) . . . . ?
C20 C19 C24 C23 -0.9(14) . . . . ?
Pb3 C19 C24 C23 178.4(7) . . . . ?
C22 C23 C24 C19 -1.1(17) . . . . ?
C19 Pb3 C25 C26 102.9(8) . . . . ?
C31 Pb3 C25 C26 -2.1(8) . . . . ?
Pb1 Pb3 C25 C26 -120.1(7) . . . . ?
C19 Pb3 C25 C30 -83.1(8) . . . . ?
C31 Pb3 C25 C30 171.8(8) . . . . ?
Pb1 Pb3 C25 C30 53.9(8) . . . . ?
C30 C25 C26 C27 -2.6(14) . . . . ?
Pb3 C25 C26 C27 171.8(7) . . . . ?
C25 C26 C27 C28 2.5(16) . . . . ?
C26 C27 C28 C29 -0.1(17) . . . . ?
C27 C28 C29 C30 -2.0(19) . . . . ?
C28 C29 C30 C25 1.9(19) . . . . ?
C26 C25 C30 C29 0.4(16) . . . . ?
Pb3 C25 C30 C29 -173.9(9) . . . . ?
C25 Pb3 C31 C32 98.7(8) . . . . ?
C19 Pb3 C31 C32 -9.5(8) . . . . ?
Pb1 Pb3 C31 C32 -145.2(7) . . . . ?
C25 Pb3 C31 C36 -79.2(7) . . . . ?
C19 Pb3 C31 C36 172.5(7) . . . . ?
Pb1 Pb3 C31 C36 36.9(7) . . . . ?
C36 C31 C32 C33 -0.8(14) . . . . ?
Pb3 C31 C32 C33 -178.7(7) . . . . ?
C31 C32 C33 C34 1.4(15) . . . . ?
C32 C33 C34 C35 -3.3(16) . . . . ?
C33 C34 C35 C36 4.4(16) . . . . ?
C32 C31 C36 C35 2.0(14) . . . . ?
Pb3 C31 C36 C35 180.0(7) . . . . ?
C34 C35 C36 C31 -3.9(16) . . . . ?
C43 Pb4 C37 C38 -34.8(8) . . . . ?
C49 Pb4 C37 C38 -138.2(7) . . . . ?
Pb1 Pb4 C37 C38 105.5(7) . . . . ?
C43 Pb4 C37 C42 154.5(7) . . . . ?
C49 Pb4 C37 C42 51.0(7) . . . . ?
Pb1 Pb4 C37 C42 -65.2(7) . . . . ?
C42 C37 C38 C39 0.9(14) . . . . ?
Pb4 C37 C38 C39 -170.2(8) . . . . ?
C37 C38 C39 C40 -1.4(15) . . . . ?
C38 C39 C40 C41 0.7(15) . . . . ?
C39 C40 C41 C42 0.4(16) . . . . ?
C40 C41 C42 C37 -0.9(15) . . . . ?
C38 C37 C42 C41 0.2(13) . . . . ?
Pb4 C37 C42 C41 171.3(7) . . . . ?
C37 Pb4 C43 C48 -48.7(9) . . . . ?
C49 Pb4 C43 C48 56.2(9) . . . . ?
Pb1 Pb4 C43 C48 166.6(7) . . . . ?
C37 Pb4 C43 C44 131.8(8) . . . . ?
C49 Pb4 C43 C44 -123.3(8) . . . . ?
Pb1 Pb4 C43 C44 -12.9(9) . . . . ?
C48 C43 C44 C45 -1.9(16) . . . . ?
Pb4 C43 C44 C45 177.6(9) . . . . ?
C43 C44 C45 C46 2.1(18) . . . . ?
C44 C45 C46 C47 0.2(19) . . . . ?
C45 C46 C47 C48 -2.5(17) . . . . ?
C44 C43 C48 C47 -0.4(16) . . . . ?
Pb4 C43 C48 C47 -179.9(8) . . . . ?
C46 C47 C48 C43 2.7(17) . . . . ?
C37 Pb4 C49 C50 123.9(8) . . . . ?
C43 Pb4 C49 C50 20.5(9) . . . . ?
Pb1 Pb4 C49 C50 -102.6(8) . . . . ?
C37 Pb4 C49 C54 -59.3(9) . . . . ?
C43 Pb4 C49 C54 -162.6(8) . . . . ?
Pb1 Pb4 C49 C54 74.2(8) . . . . ?
C54 C49 C50 C51 -1.2(16) . . . . ?
Pb4 C49 C50 C51 175.7(8) . . . . ?
C49 C50 C51 C52 0.4(17) . . . . ?
C50 C51 C52 C53 -1.0(19) . . . . ?
C51 C52 C53 C54 2(2) . . . . ?
C52 C53 C54 C49 -3(2) . . . . ?
C50 C49 C54 C53 2.5(18) . . . . ?
Pb4 C49 C54 C53 -174.3(10) . . . . ?
O3 Mg1 O1 C55 5.7(7) . . . . ?
O5 Mg1 O1 C55 -173.4(7) . . . . ?
O2 Mg1 O1 C55 96.7(7) . . . . ?
O4 Mg1 O1 C55 -85.8(7) . . . . ?
Br1 Mg1 O1 C55 44(7) . . . . ?
O3 Mg1 O1 C58 -170.9(7) . . . . ?
O5 Mg1 O1 C58 9.9(7) . . . . ?
O2 Mg1 O1 C58 -79.9(7) . . . . ?
O4 Mg1 O1 C58 97.6(7) . . . . ?
Br1 Mg1 O1 C58 -133(6) . . . . ?
C58 O1 C55 C56 -15.8(10) . . . . ?
Mg1 O1 C55 C56 167.0(6) . . . . ?
O1 C55 C56 C57 35.6(10) . . . . ?
C55 C56 C57 C58 -41.4(10) . . . . ?
C55 O1 C58 C57 -10.7(9) . . . . ?
Mg1 O1 C58 C57 166.4(6) . . . . ?
C56 C57 C58 O1 32.6(10) . . . . ?
O3 Mg1 O2 C62 77.7(8) . . . . ?
O5 Mg1 O2 C62 -98.3(8) . . . . ?
O1 Mg1 O2 C62 -10.6(8) . . . . ?
O4 Mg1 O2 C62 -30(2) . . . . ?
Br1 Mg1 O2 C62 168.0(8) . . . . ?
O3 Mg1 O2 C59 -96.2(8) . . . . ?
O5 Mg1 O2 C59 87.8(8) . . . . ?
O1 Mg1 O2 C59 175.6(8) . . . . ?
O4 Mg1 O2 C59 156(2) . . . . ?
Br1 Mg1 O2 C59 -5.9(8) . . . . ?
C62 O2 C59 C60 16.0(12) . . . . ?
Mg1 O2 C59 C60 -169.1(7) . . . . ?
O2 C59 C60 C61 -34.4(13) . . . . ?
C59 C60 C61 C62 39.2(14) . . . . ?
C59 O2 C62 C61 8.2(12) . . . . ?
Mg1 O2 C62 C61 -166.6(8) . . . . ?
C60 C61 C62 O2 -29.9(13) . . . . ?
O5 Mg1 O3 C66A 95(4) . . . . ?
O1 Mg1 O3 C66A 82.9(16) . . . . ?
O2 Mg1 O3 C66A -3.2(16) . . . . ?
O4 Mg1 O3 C66A 169.8(16) . . . . ?
Br1 Mg1 O3 C66A -96.0(16) . . . . ?
O5 Mg1 O3 C63A -83(4) . . . . ?
O1 Mg1 O3 C63A -94.1(13) . . . . ?
O2 Mg1 O3 C63A 179.7(13) . . . . ?
O4 Mg1 O3 C63A -7.3(13) . . . . ?
Br1 Mg1 O3 C63A 87.0(13) . . . . ?
O5 Mg1 O3 C63B -107(4) . . . . ?
O1 Mg1 O3 C63B -118.5(12) . . . . ?
O2 Mg1 O3 C63B 155.4(12) . . . . ?
O4 Mg1 O3 C63B -31.6(12) . . . . ?
Br1 Mg1 O3 C63B 62.6(12) . . . . ?
O5 Mg1 O3 C66B 127(4) . . . . ?
O1 Mg1 O3 C66B 115.1(10) . . . . ?
O2 Mg1 O3 C66B 28.9(10) . . . . ?
O4 Mg1 O3 C66B -158.0(10) . . . . ?
Br1 Mg1 O3 C66B -63.8(10) . . . . ?
C66A O3 C63A C64A 37(2) . . . . ?
C63B O3 C63A C64A -71(4) . . . . ?
C66B O3 C63A C64A 8(2) . . . . ?
Mg1 O3 C63A C64A -145.5(12) . . . . ?
O3 C63A C64A C65A -37(2) . . . . ?
C63A C64A C65A C66A 23(2) . . . . ?
C63A O3 C66A C65A -20(2) . . . . ?
C63B O3 C66A C65A 2(3) . . . . ?
C66B O3 C66A C65A 83(3) . . . . ?
Mg1 O3 C66A C65A 162.5(13) . . . . ?
C64A C65A C66A O3 -2(3) . . . . ?
C66A O3 C63B C64B 21(3) . . . . ?
C63A O3 C63B C64B 99(5) . . . . ?
C66B O3 C63B C64B -8(2) . . . . ?
Mg1 O3 C63B C64B -141.8(18) . . . . ?
O3 C63B C64B C65B -14(3) . . . . ?
C63B C64B C65B C66B 31(3) . . . . ?
C64B C65B C66B O3 -37(3) . . . . ?
C66A O3 C66B C65B -78(3) . . . . ?
C63A O3 C66B C65B 7(2) . . . . ?
C63B O3 C66B C65B 30(2) . . . . ?
Mg1 O3 C66B C65B 163.2(16) . . . . ?
O3 Mg1 O4 C74 110.5(8) . . . . ?
O5 Mg1 O4 C74 -73.4(8) . . . . ?
O1 Mg1 O4 C74 -161.2(8) . . . . ?
O2 Mg1 O4 C74 -141(2) . . . . ?
Br1 Mg1 O4 C74 20.1(8) . . . . ?
O3 Mg1 O4 C71 -74.5(7) . . . . ?
O5 Mg1 O4 C71 101.5(7) . . . . ?
O1 Mg1 O4 C71 13.7(7) . . . . ?
O2 Mg1 O4 C71 34(2) . . . . ?
Br1 Mg1 O4 C71 -164.9(7) . . . . ?
O5 C67A C68A C69A -12(2) . . . . ?
C67A C68A C69A C70A 38(3) . . . . ?
C68A C69A C70A O5 -47(2) . . . . ?
C68B C69B C70B O5 43(2) . . . . ?
C69B C70B O5 C67A -40.2(19) . . . . ?
C69B C70B O5 C70A 58(3) . . . . ?
C69B C70B O5 Mg1 136.9(14) . . . . ?
C68A C67A O5 C70B 6.0(18) . . . . ?
C68A C67A O5 C70A -18.9(18) . . . . ?
C68A C67A O5 Mg1 -171.4(12) . . . . ?
C69A C70A O5 C70B -48(3) . . . . ?
C69A C70A O5 C67A 42(2) . . . . ?
C69A C70A O5 Mg1 -165.6(13) . . . . ?
O3 Mg1 O5 C70B 44(5) . . . . ?
O1 Mg1 O5 C70B 55.4(16) . . . . ?
O2 Mg1 O5 C70B 141.6(16) . . . . ?
O4 Mg1 O5 C70B -31.7(16) . . . . ?
Br1 Mg1 O5 C70B -125.7(15) . . . . ?
O3 Mg1 O5 C67A -140(4) . . . . ?
O1 Mg1 O5 C67A -127.9(7) . . . . ?
O2 Mg1 O5 C67A -41.7(7) . . . . ?
O4 Mg1 O5 C67A 145.1(7) . . . . ?
Br1 Mg1 O5 C67A 51.0(7) . . . . ?
O3 Mg1 O5 C70A 72(4) . . . . ?
O1 Mg1 O5 C70A 83.4(14) . . . . ?
O2 Mg1 O5 C70A 169.7(14) . . . . ?
O4 Mg1 O5 C70A -3.6(14) . . . . ?
Br1 Mg1 O5 C70A -97.6(14) . . . . ?
C74 O4 C71 C72 8.3(10) . . . . ?
Mg1 O4 C71 C72 -167.4(6) . . . . ?
O4 C71 C72 C73 11.6(11) . . . . ?
C71 C72 C73 C74 -27.0(12) . . . . ?
C71 O4 C74 C73 -26.3(11) . . . . ?
Mg1 O4 C74 C73 149.6(7) . . . . ?
C72 C73 C74 O4 33.1(12) . . . . ?
